data_7235116
loop_
_publ_author_name
'Rui Xue Zhang'
'Peng Fei Li'
'Wen Juan Zhang'
'Nan Li'
'Na Zhao'

_publ_section_title
;
 A highly sensitive fluorescent sensor with aggregation-induced emission
 characteristics for the detection of iodide and mercury ions in aqueous
 solution
;
_journal_name_full 'Journal of Materials Chemistry C'
_journal_page_first 10479
_journal_page_last 10485
_journal_paper_doi 10.1039/C6TC03696A
_journal_volume 4
_journal_year 2016
_chemical_formula_moiety 'C38 H30 N, F6 P'
_chemical_formula_sum 'C38 H30 F6 N P'
_chemical_formula_weight 645.60
_space_group_crystal_system triclinic
_space_group_IT_number 2
_space_group_name_Hall '-P 1'
_space_group_name_H-M_alt 'P -1'
_atom_sites_solution_hydrogens geom
_atom_sites_solution_primary iterative
_cell_angle_alpha 94.338(3)
_cell_angle_beta 105.333(3)
_cell_angle_gamma 92.789(3)
_cell_formula_units_Z 2
_cell_length_a 9.4059(4)
_cell_length_b 11.4024(5)
_cell_length_c 15.4542(5)
_cell_measurement_reflns_used 6922
_cell_measurement_temperature 293(2)
_cell_measurement_theta_max 71.5910
_cell_measurement_theta_min 4.9770
_cell_volume 1589.82(11)
_computing_cell_refinement
;
CrysAlisPro, Agilent Technologies,
Version 1.171.36.32 (release 02-08-2013 CrysAlis171 .NET)
(compiled Aug  2 2013,16:46:58)
;
_computing_data_collection
;
CrysAlisPro, Agilent Technologies,
Version 1.171.36.32 (release 02-08-2013 CrysAlis171 .NET)
(compiled Aug  2 2013,16:46:58)
;
_computing_data_reduction
;
CrysAlisPro, Agilent Technologies,
Version 1.171.36.32 (release 02-08-2013 CrysAlis171 .NET)
(compiled Aug  2 2013,16:46:58)
;
_computing_molecular_graphics 'Olex2 (Dolomanov et al., 2009)'
_computing_publication_material 'Olex2 (Dolomanov et al., 2009)'
_computing_structure_refinement 'ShelXL (Sheldrick, 2008)'
_computing_structure_solution
;
Superflip (Palatinus & Chapuis, 2007;Palatinus & van der Lee, 2008;
Palatinus et al., 2012)
;
_diffrn_ambient_temperature 293(2)
_diffrn_detector_area_resol_mean 16.0356
_diffrn_measured_fraction_theta_full 0.999
_diffrn_measured_fraction_theta_max 0.989
_diffrn_measurement_details
;
#__ type_ start__ end____ width___ exp.time_
  1 omega   47.00   72.00   1.0000    1.3200
omega____ theta____ kappa____ phi______ frames
    -        0.0000   37.0000   60.0000 25

#__ type_ start__ end____ width___ exp.time_
  2 omega    2.00   34.00   1.0000    1.3200
omega____ theta____ kappa____ phi______ frames
    -        0.0000  -99.0000 -120.0000 32

#__ type_ start__ end____ width___ exp.time_
  3 omega  -10.00   22.00   1.0000    1.3200
omega____ theta____ kappa____ phi______ frames
    -        0.0000  -37.0000 -120.0000 32

#__ type_ start__ end____ width___ exp.time_
  4 omega  -22.00    4.00   1.0000    1.3200
omega____ theta____ kappa____ phi______ frames
    -        0.0000   37.0000   60.0000 26

#__ type_ start__ end____ width___ exp.time_
  5 omega    5.00   38.00   1.0000    1.3200
omega____ theta____ kappa____ phi______ frames
    -        0.0000   37.0000   60.0000 33

#__ type_ start__ end____ width___ exp.time_
  6 omega  -62.00  -32.00   1.0000    1.3200
omega____ theta____ kappa____ phi______ frames
    -        0.0000  -37.0000 -120.0000 30

#__ type_ start__ end____ width___ exp.time_
  7 omega   61.00  104.00   1.0000    5.2900
omega____ theta____ kappa____ phi______ frames
    -       55.5397 -125.0000 -180.0000 43

#__ type_ start__ end____ width___ exp.time_
  8 omega  -14.00   78.00   1.0000    5.2900
omega____ theta____ kappa____ phi______ frames
    -       55.5397  -77.0000 -120.0000 92

#__ type_ start__ end____ width___ exp.time_
  9 omega  -13.00   64.00   1.0000    5.2900
omega____ theta____ kappa____ phi______ frames
    -       55.5397  -57.0000  120.0000 77

#__ type_ start__ end____ width___ exp.time_
 10 omega   76.00  124.00   1.0000    5.2900
omega____ theta____ kappa____ phi______ frames
    -       55.5397   57.0000 -180.0000 48

#__ type_ start__ end____ width___ exp.time_
 11 omega   75.00  124.00   1.0000    5.2900
omega____ theta____ kappa____ phi______ frames
    -       55.5397   57.0000  -90.0000 49

#__ type_ start__ end____ width___ exp.time_
 12 omega   40.00   74.00   1.0000    5.2900
omega____ theta____ kappa____ phi______ frames
    -       55.5397  -57.0000  -60.0000 34

#__ type_ start__ end____ width___ exp.time_
 13 omega  -13.00   76.00   1.0000    5.2900
omega____ theta____ kappa____ phi______ frames
    -       55.5397  -57.0000   30.0000 89

#__ type_ start__ end____ width___ exp.time_
 14 omega  -15.00   33.00   1.0000    5.2900
omega____ theta____ kappa____ phi______ frames
    -       55.5397  -37.0000  -60.0000 48

#__ type_ start__ end____ width___ exp.time_
 15 omega   85.00  134.00   1.0000    5.2900
omega____ theta____ kappa____ phi______ frames
    -      111.0794   25.0000  -60.0000 49

#__ type_ start__ end____ width___ exp.time_
 16 omega   96.00  122.00   1.0000    5.2900
omega____ theta____ kappa____ phi______ frames
    -      111.0794  -77.0000  -60.0000 26

#__ type_ start__ end____ width___ exp.time_
 17 omega   86.00  115.00   1.0000    5.2900
omega____ theta____ kappa____ phi______ frames
    -      111.0794 -111.0000  -30.0000 29

#__ type_ start__ end____ width___ exp.time_
 18 omega   41.00   72.00   1.0000    5.2900
omega____ theta____ kappa____ phi______ frames
    -      111.0794 -111.0000  -30.0000 31

#__ type_ start__ end____ width___ exp.time_
 19 omega   46.00  129.00   1.0000    5.2900
omega____ theta____ kappa____ phi______ frames
    -      111.0794  -63.0000  150.0000 83

#__ type_ start__ end____ width___ exp.time_
 20 omega   45.00   90.00   1.0000    5.2900
omega____ theta____ kappa____ phi______ frames
    -      111.0794  -37.0000  -30.0000 45

#__ type_ start__ end____ width___ exp.time_
 21 omega   76.00  102.00   1.0000    5.2900
omega____ theta____ kappa____ phi______ frames
    -      111.0794  -91.0000 -120.0000 26

#__ type_ start__ end____ width___ exp.time_
 22 omega   83.00  116.00   1.0000    5.2900
omega____ theta____ kappa____ phi______ frames
    -      111.0794 -111.0000 -180.0000 33

#__ type_ start__ end____ width___ exp.time_
 23 omega   38.00   89.00   1.0000    5.2900
omega____ theta____ kappa____ phi______ frames
    -      111.0794  -25.0000  150.0000 51

#__ type_ start__ end____ width___ exp.time_
 24 omega   51.00  133.00   1.0000    5.2900
omega____ theta____ kappa____ phi______ frames
    -      111.0794  -91.0000   60.0000 82

#__ type_ start__ end____ width___ exp.time_
 25 omega   42.00   69.00   1.0000    5.2900
omega____ theta____ kappa____ phi______ frames
    -      111.0794 -111.0000 -180.0000 27

#__ type_ start__ end____ width___ exp.time_
 26 omega   52.00   78.00   1.0000    5.2900
omega____ theta____ kappa____ phi______ frames
    -      111.0794  -77.0000  -60.0000 26

#__ type_ start__ end____ width___ exp.time_
 27 omega   38.00   82.00   1.0000    5.2900
omega____ theta____ kappa____ phi______ frames
    -      111.0794  -25.0000   60.0000 44

#__ type_ start__ end____ width___ exp.time_
 28 omega  144.00  177.00   1.0000    5.2900
omega____ theta____ kappa____ phi______ frames
    -      111.0794   50.0000   90.0000 33

#__ type_ start__ end____ width___ exp.time_
 29 omega  151.00  178.00   1.0000    5.2900
omega____ theta____ kappa____ phi______ frames
    -      111.0794   25.0000  -60.0000 27

#__ type_ start__ end____ width___ exp.time_
 30 omega   95.00  132.00   1.0000    5.2900
omega____ theta____ kappa____ phi______ frames
    -      111.0794   50.0000   90.0000 37

#__ type_ start__ end____ width___ exp.time_
 31 omega   41.00   94.00   1.0000    5.2900
omega____ theta____ kappa____ phi______ frames
    -      111.0794  -25.0000  -90.0000 53

#__ type_ start__ end____ width___ exp.time_
 32 omega  118.00  145.00   1.0000    5.2900
omega____ theta____ kappa____ phi______ frames
    -      111.0794  -91.0000 -120.0000 27

#__ type_ start__ end____ width___ exp.time_
 33 omega   43.00   95.00   1.0000    5.2900
omega____ theta____ kappa____ phi______ frames
    -      111.0794  -50.0000   30.0000 52

#__ type_ start__ end____ width___ exp.time_
 34 omega   78.00  178.00   1.0000    5.2900
omega____ theta____ kappa____ phi______ frames
    -      111.0794   25.0000 -150.0000 100

#__ type_ start__ end____ width___ exp.time_
 35 omega  -70.00   30.00   1.0000    1.3200
omega____ theta____ kappa____ phi______ frames
    -        0.0000  -77.0000   30.0000 100

#__ type_ start__ end____ width___ exp.time_
 36 omega   -4.00   42.00   1.0000    1.3200
omega____ theta____ kappa____ phi______ frames
    -        0.0000  -99.0000   90.0000 46

#__ type_ start__ end____ width___ exp.time_
 37 omega  -21.00   69.00   1.0000    1.3200
omega____ theta____ kappa____ phi______ frames
    -        0.0000   57.0000 -150.0000 90

#__ type_ start__ end____ width___ exp.time_
 38 omega  -13.00   76.00   1.0000    5.2900
omega____ theta____ kappa____ phi______ frames
    -       55.5397  -57.0000  -90.0000 89

#__ type_ start__ end____ width___ exp.time_
 39 omega   25.00  126.00   1.0000    5.2900
omega____ theta____ kappa____ phi______ frames
    -       55.5397   77.0000 -150.0000 101

#__ type_ start__ end____ width___ exp.time_
 40 omega   25.00  126.00   1.0000    5.2900
omega____ theta____ kappa____ phi______ frames
    -       55.5397   77.0000  -60.0000 101

#__ type_ start__ end____ width___ exp.time_
 41 omega   25.00  126.00   1.0000    5.2900
omega____ theta____ kappa____ phi______ frames
    -       55.5397   77.0000  150.0000 101

#__ type_ start__ end____ width___ exp.time_
 42 omega   25.00  126.00   1.0000    5.2900
omega____ theta____ kappa____ phi______ frames
    -       55.5397   77.0000 -120.0000 101

#__ type_ start__ end____ width___ exp.time_
 43 omega   18.00  113.00   1.0000    5.2900
omega____ theta____ kappa____ phi______ frames
    -       55.5397 -125.0000   90.0000 95

#__ type_ start__ end____ width___ exp.time_
 44 omega   25.00  126.00   1.0000    5.2900
omega____ theta____ kappa____ phi______ frames
    -       55.5397   77.0000   60.0000 101

#__ type_ start__ end____ width___ exp.time_
 45 omega   34.00  124.00   1.0000    5.2900
omega____ theta____ kappa____ phi______ frames
    -       55.5397   57.0000  120.0000 90

#__ type_ start__ end____ width___ exp.time_
 46 omega   25.00  126.00   1.0000    5.2900
omega____ theta____ kappa____ phi______ frames
    -       55.5397   77.0000    0.0000 101

#__ type_ start__ end____ width___ exp.time_
 47 omega   85.00  178.00   1.0000    5.2900
omega____ theta____ kappa____ phi______ frames
    -      111.0794   37.0000  150.0000 93

#__ type_ start__ end____ width___ exp.time_
 48 omega   85.00  178.00   1.0000    5.2900
omega____ theta____ kappa____ phi______ frames
    -      111.0794   37.0000   60.0000 93

#__ type_ start__ end____ width___ exp.time_
 49 omega   77.00  178.00   1.0000    5.2900
omega____ theta____ kappa____ phi______ frames
    -      111.0794   25.0000    0.0000 101

#__ type_ start__ end____ width___ exp.time_
 50 omega   89.00  138.00   1.0000    5.2900
omega____ theta____ kappa____ phi______ frames
    -      111.0794   50.0000  -60.0000 49

#__ type_ start__ end____ width___ exp.time_
 51 omega   81.00  178.00   1.0000    5.2900
omega____ theta____ kappa____ phi______ frames
    -      111.0794   77.0000    0.0000 97

#__ type_ start__ end____ width___ exp.time_
 52 omega   81.00  178.00   1.0000    5.2900
omega____ theta____ kappa____ phi______ frames
    -      111.0794   77.0000   90.0000 97

#__ type_ start__ end____ width___ exp.time_
 53 omega   39.00  116.00   1.0000    5.2900
omega____ theta____ kappa____ phi______ frames
    -      111.0794 -111.0000  150.0000 77

#__ type_ start__ end____ width___ exp.time_
 54 omega   81.00  178.00   1.0000    5.2900
omega____ theta____ kappa____ phi______ frames
    -      111.0794   77.0000 -180.0000 97

#__ type_ start__ end____ width___ exp.time_
 55 omega   39.00   92.00   1.0000    5.2900
omega____ theta____ kappa____ phi______ frames
    -      111.0794  -37.0000  120.0000 53

#__ type_ start__ end____ width___ exp.time_
 56 omega   89.00  178.00   1.0000    5.2900
omega____ theta____ kappa____ phi______ frames
    -      111.0794   50.0000 -120.0000 89
;
_diffrn_measurement_device_type 'Xcalibur, Eos, Gemini'
_diffrn_measurement_method '\w scans'
_diffrn_orient_matrix_UB_11 -0.0542901000
_diffrn_orient_matrix_UB_12 -0.1247416000
_diffrn_orient_matrix_UB_13 0.0145838000
_diffrn_orient_matrix_UB_21 0.1436034000
_diffrn_orient_matrix_UB_22 -0.0480509000
_diffrn_orient_matrix_UB_23 -0.0135874000
_diffrn_orient_matrix_UB_31 0.0736312000
_diffrn_orient_matrix_UB_32 0.0241663000
_diffrn_orient_matrix_UB_33 0.1018725000
_diffrn_radiation_monochromator graphite
_diffrn_radiation_type CuK\a
_diffrn_radiation_wavelength 1.54184
_diffrn_reflns_av_R_equivalents 0.0277
_diffrn_reflns_av_unetI/netI 0.0207
_diffrn_reflns_Laue_measured_fraction_full 0.999
_diffrn_reflns_Laue_measured_fraction_max 0.989
_diffrn_reflns_limit_h_max 11
_diffrn_reflns_limit_h_min -11
_diffrn_reflns_limit_k_max 14
_diffrn_reflns_limit_k_min -14
_diffrn_reflns_limit_l_max 19
_diffrn_reflns_limit_l_min -16
_diffrn_reflns_number 24030
_diffrn_reflns_point_group_measured_fraction_full 0.999
_diffrn_reflns_point_group_measured_fraction_max 0.989
_diffrn_reflns_theta_full 67.684
_diffrn_reflns_theta_max 72.197
_diffrn_reflns_theta_min 3.898
_diffrn_source 'Enhance (Cu) X-ray Source'
_exptl_absorpt_coefficient_mu 1.318
_exptl_absorpt_correction_T_max 1.00000
_exptl_absorpt_correction_T_min 0.51341
_exptl_absorpt_correction_type multi-scan
_exptl_absorpt_process_details
;
CrysAlisPro, Agilent Technologies,
Version 1.171.36.32 (release 02-08-2013 CrysAlis171 .NET)
(compiled Aug  2 2013,16:46:58)
Empirical absorption correction using spherical harmonics,
 implemented in SCALE3 ABSPACK scaling algorithm.
;
_exptl_crystal_density_diffrn 1.349
_exptl_crystal_F_000 668
_refine_diff_density_max 1.545
_refine_diff_density_min -0.669
_refine_diff_density_rms 0.096
_refine_ls_extinction_coef .
_refine_ls_extinction_method none
_refine_ls_goodness_of_fit_ref 1.833
_refine_ls_hydrogen_treatment constr
_refine_ls_matrix_type full
_refine_ls_number_parameters 416
_refine_ls_number_reflns 6198
_refine_ls_number_restraints 0
_refine_ls_restrained_S_all 1.833
_refine_ls_R_factor_all 0.1350
_refine_ls_R_factor_gt 0.1202
_refine_ls_shift/su_max 0.001
_refine_ls_shift/su_mean 0.000
_refine_ls_structure_factor_coef Fsqd
_refine_ls_weighting_details
;
 w=1/[\s^2^(Fo^2^)+(0.2000P)^2^]
 where P=(Fo^2^+2Fc^2^)/3
;
_refine_ls_weighting_scheme calc
_refine_ls_wR_factor_gt 0.4019
_refine_ls_wR_factor_ref 0.4268
_reflns_Friedel_coverage 0.000
_reflns_Friedel_fraction_full .
_reflns_Friedel_fraction_max .
_reflns_number_gt 4795
_reflns_number_total 6198
_reflns_threshold_expression 'I > 2\s(I)'
_cod_data_source_file J-Mater-Chem-C-2016-4-10479.cif
_cod_data_source_block exp_11332
_cod_original_cell_volume 1589.81(11)
_cod_database_code 7235116
_shelx_space_group_comment
;
The symmetry employed for this shelxl refinement is uniquely defined
by the following loop, which should always be used as a source of
symmetry information in preference to the above space-group names.
They are only intended as comments.
;

loop_
_space_group_symop_operation_xyz
'x, y, z'
'-x, -y, -z'

loop_
_atom_site_label
_atom_site_type_symbol
_atom_site_fract_x
_atom_site_fract_y
_atom_site_fract_z
_atom_site_U_iso_or_equiv
_atom_site_adp_type
_atom_site_occupancy
_atom_site_site_symmetry_order
_atom_site_calc_flag
_atom_site_refinement_flags_posn
_atom_site_refinement_flags_adp
_atom_site_refinement_flags_occupancy
_atom_site_disorder_assembly
_atom_site_disorder_group
N1 N 0.8227(5) 0.2707(4) 1.0758(3) 0.0679(10) Uani 1 1 d . . . . .
C1 C 0.8913(4) 0.7813(4) 0.3007(3) 0.0565(9) Uani 1 1 d . . . . .
H1 H 0.8180 0.7233 0.3001 0.068 Uiso 1 1 calc R . . . .
C2 C 0.8975(6) 0.8250(5) 0.2205(3) 0.0680(11) Uani 1 1 d . . . . .
H2 H 0.8285 0.7964 0.1671 0.082 Uiso 1 1 calc R . . . .
C3 C 1.0055(6) 0.9109(4) 0.2197(3) 0.0706(12) Uani 1 1 d . . . . .
H3 H 1.0082 0.9417 0.1660 0.085 Uiso 1 1 calc R . . . .
C4 C 1.1089(5) 0.9504(4) 0.2985(4) 0.0675(12) Uani 1 1 d . . . . .
H4 H 1.1837 1.0066 0.2979 0.081 Uiso 1 1 calc R . . . .
C5 C 1.1026(5) 0.9071(4) 0.3794(3) 0.0623(10) Uani 1 1 d . . . . .
H5 H 1.1730 0.9352 0.4323 0.075 Uiso 1 1 calc R . . . .
C6 C 0.9923(4) 0.8222(3) 0.3823(2) 0.0486(8) Uani 1 1 d . . . . .
C7 C 0.9955(4) 0.7745(3) 0.4703(2) 0.0481(8) Uani 1 1 d . . . . .
C8 C 1.1459(4) 0.7799(3) 0.5359(3) 0.0498(9) Uani 1 1 d . . . . .
C9 C 1.2546(4) 0.7150(4) 0.5162(3) 0.0606(10) Uani 1 1 d . . . . .
H9 H 1.2332 0.6665 0.4625 0.073 Uiso 1 1 calc R . . . .
C10 C 1.3946(4) 0.7203(5) 0.5739(4) 0.0738(13) Uani 1 1 d . . . . .
H10 H 1.4663 0.6745 0.5602 0.089 Uiso 1 1 calc R . . . .
C11 C 1.4269(5) 0.7938(5) 0.6518(3) 0.0762(14) Uani 1 1 d . . . . .
H11 H 1.5207 0.7970 0.6917 0.091 Uiso 1 1 calc R . . . .
C12 C 1.3214(5) 0.8634(5) 0.6719(3) 0.0665(11) Uani 1 1 d . . . . .
H12 H 1.3455 0.9163 0.7233 0.080 Uiso 1 1 calc R . . . .
C13 C 1.1790(4) 0.8538(4) 0.6146(3) 0.0558(9) Uani 1 1 d . . . . .
H13 H 1.1060 0.8971 0.6294 0.067 Uiso 1 1 calc R . . . .
C14 C 0.8762(4) 0.7319(3) 0.4937(3) 0.0485(8) Uani 1 1 d . . . . .
C15 C 0.7200(4) 0.7333(3) 0.4381(2) 0.0498(9) Uani 1 1 d . . . . .
C16 C 0.6559(5) 0.8359(4) 0.4113(3) 0.0655(11) Uani 1 1 d . . . . .
H16 H 0.7117 0.9076 0.4284 0.079 Uiso 1 1 calc R . . . .
C17 C 0.5152(5) 0.8347(5) 0.3610(4) 0.0807(14) Uani 1 1 d . . . . .
H17 H 0.4757 0.9054 0.3442 0.097 Uiso 1 1 calc R . . . .
C18 C 0.4293(5) 0.7318(6) 0.3342(4) 0.0832(15) Uani 1 1 d . . . . .
H18 H 0.3321 0.7322 0.2996 0.100 Uiso 1 1 calc R . . . .
C19 C 0.4890(5) 0.6256(5) 0.3593(3) 0.0740(13) Uani 1 1 d . . . . .
H19 H 0.4327 0.5544 0.3408 0.089 Uiso 1 1 calc R . . . .
C20 C 0.6327(5) 0.6283(4) 0.4119(3) 0.0617(10) Uani 1 1 d . . . . .
H20 H 0.6721 0.5581 0.4303 0.074 Uiso 1 1 calc R . . . .
C21 C 0.8920(4) 0.6745(3) 0.5800(2) 0.0469(8) Uani 1 1 d . . . . .
C22 C 0.8040(4) 0.7038(4) 0.6360(3) 0.0524(9) Uani 1 1 d . . . . .
H22 H 0.7410 0.7640 0.6217 0.063 Uiso 1 1 calc R . . . .
C23 C 0.8053(4) 0.6478(3) 0.7121(3) 0.0519(9) Uani 1 1 d . . . . .
H23 H 0.7461 0.6720 0.7488 0.062 Uiso 1 1 calc R . . . .
C24 C 0.8954(4) 0.5547(3) 0.7343(2) 0.0488(8) Uani 1 1 d . . . . .
C25 C 0.9864(4) 0.5255(4) 0.6789(3) 0.0545(9) Uani 1 1 d . . . . .
H25 H 1.0497 0.4655 0.6932 0.065 Uiso 1 1 calc R . . . .
C26 C 0.9849(4) 0.5832(4) 0.6039(3) 0.0538(9) Uani 1 1 d . . . . .
H26 H 1.0467 0.5613 0.5683 0.065 Uiso 1 1 calc R . . . .
C27 C 0.8983(4) 0.4870(4) 0.8113(3) 0.0549(9) Uani 1 1 d . . . . .
H27 H 0.9603 0.4253 0.8185 0.066 Uiso 1 1 calc R . . . .
C28 C 0.8229(5) 0.5032(4) 0.8721(3) 0.0563(10) Uani 1 1 d . . . . .
H28 H 0.7656 0.5678 0.8692 0.068 Uiso 1 1 calc R . . . .
C29 C 0.8245(5) 0.4255(4) 0.9435(3) 0.0556(9) Uani 1 1 d . . . . .
C30 C 0.8881(6) 0.3201(4) 0.9449(3) 0.0693(12) Uani 1 1 d . . . . .
H30 H 0.9335 0.2981 0.9001 0.083 Uiso 1 1 calc R . . . .
C31 C 0.8869(6) 0.2453(4) 1.0112(4) 0.0737(13) Uani 1 1 d . . . . .
H31 H 0.9327 0.1749 1.0101 0.088 Uiso 1 1 calc R . . . .
C32 C 0.7585(4) 0.4562(4) 1.0145(3) 0.0547(9) Uani 1 1 d . . . . .
C33 C 0.7561(4) 0.3764(4) 1.0808(3) 0.0583(10) Uani 1 1 d . . . . .
C34 C 0.6874(5) 0.4026(5) 1.1493(3) 0.0730(13) Uani 1 1 d . . . . .
H34 H 0.6825 0.3482 1.1905 0.088 Uiso 1 1 calc R . . . .
C35 C 0.6275(6) 0.5088(7) 1.1550(3) 0.0884(18) Uani 1 1 d . . . . .
H35 H 0.5844 0.5272 1.2016 0.106 Uiso 1 1 calc R . . . .
C36 C 0.6300(5) 0.5896(5) 1.0926(4) 0.0801(14) Uani 1 1 d . . . . .
H36 H 0.5867 0.6607 1.0967 0.096 Uiso 1 1 calc R . . . .
C37 C 0.6964(5) 0.5647(4) 1.0244(3) 0.0662(11) Uani 1 1 d . . . . .
H37 H 0.7002 0.6206 0.9841 0.079 Uiso 1 1 calc R . . . .
C38 C 0.8225(8) 0.1861(6) 1.1434(4) 0.0963(19) Uani 1 1 d . . . . .
H38A H 0.7225 0.1588 1.1392 0.144 Uiso 1 1 calc GR . . . .
H38B H 0.8675 0.2242 1.2026 0.144 Uiso 1 1 calc GR . . . .
H38C H 0.8772 0.1204 1.1323 0.144 Uiso 1 1 calc GR . . . .
P1 P 0.30097(16) 0.10190(14) 0.07891(9) 0.0815(5) Uani 1 1 d . . . . .
F1 F 0.2541(15) 0.1514(8) -0.0037(5) 0.349(9) Uani 1 1 d . . . . .
F2 F 0.1422(8) 0.0256(6) 0.0515(6) 0.202(3) Uani 1 1 d . . . . .
F3 F 0.3233(13) -0.0165(9) 0.0326(9) 0.304(6) Uani 1 1 d . . . . .
F4 F 0.2875(15) 0.0758(10) 0.1676(5) 0.353(9) Uani 1 1 d . . . . .
F5 F 0.303(2) 0.2226(6) 0.1218(6) 0.347(9) Uani 1 1 d . . . . .
F6 F 0.4534(8) 0.1260(17) 0.1126(7) 0.351(9) Uani 1 1 d . . . . .

loop_
_atom_site_aniso_label
_atom_site_aniso_U_11
_atom_site_aniso_U_22
_atom_site_aniso_U_33
_atom_site_aniso_U_23
_atom_site_aniso_U_13
_atom_site_aniso_U_12
N1 0.080(2) 0.072(2) 0.050(2) 0.0205(17) 0.0148(18) -0.0106(18)
C1 0.054(2) 0.068(2) 0.046(2) 0.0123(18) 0.0107(16) -0.0020(17)
C2 0.077(3) 0.083(3) 0.044(2) 0.011(2) 0.015(2) 0.005(2)
C3 0.093(3) 0.077(3) 0.054(3) 0.027(2) 0.032(2) 0.013(2)
C4 0.073(3) 0.062(2) 0.074(3) 0.025(2) 0.028(2) -0.0018(19)
C5 0.060(2) 0.071(2) 0.056(2) 0.009(2) 0.0164(19) -0.0046(18)
C6 0.0551(19) 0.0521(18) 0.0407(19) 0.0131(15) 0.0140(15) 0.0036(15)
C7 0.0466(18) 0.0567(19) 0.0409(19) 0.0113(15) 0.0104(14) 0.0007(14)
C8 0.0409(17) 0.062(2) 0.046(2) 0.0139(16) 0.0100(14) -0.0028(14)
C9 0.0461(19) 0.080(3) 0.054(2) 0.005(2) 0.0121(17) 0.0027(18)
C10 0.042(2) 0.100(3) 0.080(3) 0.010(3) 0.014(2) 0.013(2)
C11 0.045(2) 0.117(4) 0.061(3) 0.018(3) 0.0023(19) 0.003(2)
C12 0.058(2) 0.092(3) 0.046(2) 0.011(2) 0.0082(18) -0.007(2)
C13 0.0496(19) 0.070(2) 0.049(2) 0.0104(18) 0.0149(16) -0.0006(16)
C14 0.0461(18) 0.0568(18) 0.0430(19) 0.0099(15) 0.0121(14) -0.0012(14)
C15 0.0431(17) 0.064(2) 0.0418(19) 0.0118(16) 0.0100(14) -0.0010(15)
C16 0.060(2) 0.070(2) 0.067(3) 0.015(2) 0.016(2) 0.0073(19)
C17 0.060(3) 0.097(4) 0.083(4) 0.019(3) 0.009(2) 0.018(2)
C18 0.047(2) 0.120(4) 0.074(3) 0.015(3) 0.001(2) 0.007(2)
C19 0.063(3) 0.093(3) 0.060(3) -0.004(2) 0.013(2) -0.019(2)
C20 0.055(2) 0.068(2) 0.060(2) 0.0104(19) 0.0135(18) -0.0072(17)
C21 0.0452(17) 0.0550(18) 0.0399(18) 0.0087(15) 0.0106(14) -0.0042(14)
C22 0.0503(19) 0.063(2) 0.049(2) 0.0178(17) 0.0165(16) 0.0070(15)
C23 0.0509(19) 0.063(2) 0.047(2) 0.0133(17) 0.0201(16) 0.0028(16)
C24 0.0505(18) 0.0558(18) 0.0390(19) 0.0096(15) 0.0099(14) -0.0037(14)
C25 0.055(2) 0.059(2) 0.051(2) 0.0119(17) 0.0131(16) 0.0092(16)
C26 0.056(2) 0.063(2) 0.048(2) 0.0083(17) 0.0208(16) 0.0036(16)
C27 0.059(2) 0.060(2) 0.047(2) 0.0164(17) 0.0134(17) 0.0000(16)
C28 0.067(2) 0.061(2) 0.043(2) 0.0127(17) 0.0165(18) -0.0011(17)
C29 0.062(2) 0.063(2) 0.041(2) 0.0125(17) 0.0113(16) -0.0104(17)
C30 0.093(3) 0.066(2) 0.059(3) 0.016(2) 0.035(2) 0.007(2)
C31 0.090(3) 0.064(2) 0.071(3) 0.018(2) 0.025(3) -0.001(2)
C32 0.0513(19) 0.072(2) 0.0381(19) 0.0050(17) 0.0099(15) -0.0110(17)
C33 0.055(2) 0.075(2) 0.040(2) 0.0086(18) 0.0068(16) -0.0194(18)
C34 0.070(3) 0.104(4) 0.044(2) 0.012(2) 0.016(2) -0.018(2)
C35 0.075(3) 0.136(5) 0.052(3) -0.017(3) 0.026(2) -0.023(3)
C36 0.067(3) 0.098(3) 0.073(3) -0.013(3) 0.023(2) -0.008(2)
C37 0.069(3) 0.069(2) 0.059(3) 0.000(2) 0.018(2) -0.009(2)
C38 0.127(5) 0.094(4) 0.064(3) 0.041(3) 0.016(3) -0.023(3)
P1 0.0789(9) 0.0957(10) 0.0620(9) 0.0030(7) 0.0084(6) -0.0046(7)
F1 0.60(2) 0.229(9) 0.117(5) 0.095(6) -0.072(9) -0.187(12)
F2 0.142(5) 0.163(5) 0.279(9) 0.022(6) 0.024(5) -0.035(4)
F3 0.320(12) 0.198(8) 0.412(15) -0.140(10) 0.191(11) -0.071(8)
F4 0.56(2) 0.342(12) 0.168(7) -0.027(8) 0.188(10) -0.285(14)
F5 0.81(3) 0.125(4) 0.182(7) 0.044(5) 0.244(12) 0.172(9)
F6 0.103(5) 0.63(3) 0.254(10) -0.056(13) -0.027(5) -0.079(9)

loop_
_atom_type_symbol
_atom_type_description
_atom_type_scat_dispersion_real
_atom_type_scat_dispersion_imag
_atom_type_scat_source
C C 0.0181 0.0091 'International Tables Vol C Tables 4.2.6.8 and 6.1.1.4'
H H 0.0000 0.0000 'International Tables Vol C Tables 4.2.6.8 and 6.1.1.4'
F F 0.0727 0.0534 'International Tables Vol C Tables 4.2.6.8 and 6.1.1.4'
N N 0.0311 0.0180 'International Tables Vol C Tables 4.2.6.8 and 6.1.1.4'
P P 0.2955 0.4335 'International Tables Vol C Tables 4.2.6.8 and 6.1.1.4'

loop_
_geom_angle_atom_site_label_1
_geom_angle_atom_site_label_2
_geom_angle_atom_site_label_3
_geom_angle
_geom_angle_site_symmetry_1
_geom_angle_site_symmetry_3
C31 N1 C33 120.6(4) . .
C31 N1 C38 119.3(5) . .
C33 N1 C38 120.0(4) . .
C2 C1 H1 119.2 . .
C2 C1 C6 121.6(4) . .
C6 C1 H1 119.2 . .
C1 C2 H2 119.9 . .
C3 C2 C1 120.2(4) . .
C3 C2 H2 119.9 . .
C2 C3 H3 120.3 . .
C4 C3 C2 119.5(4) . .
C4 C3 H3 120.3 . .
C3 C4 H4 119.8 . .
C3 C4 C5 120.4(4) . .
C5 C4 H4 119.8 . .
C4 C5 H5 119.4 . .
C4 C5 C6 121.2(4) . .
C6 C5 H5 119.4 . .
C1 C6 C5 117.0(4) . .
C1 C6 C7 124.0(3) . .
C5 C6 C7 118.8(3) . .
C6 C7 C8 114.9(3) . .
C14 C7 C6 125.1(3) . .
C14 C7 C8 120.0(3) . .
C9 C8 C7 120.1(4) . .
C9 C8 C13 119.1(4) . .
C13 C8 C7 120.7(3) . .
C8 C9 H9 119.2 . .
C8 C9 C10 121.5(4) . .
C10 C9 H9 119.2 . .
C9 C10 H10 120.4 . .
C11 C10 C9 119.1(4) . .
C11 C10 H10 120.4 . .
C10 C11 H11 119.7 . .
C10 C11 C12 120.6(4) . .
C12 C11 H11 119.7 . .
C11 C12 H12 120.2 . .
C11 C12 C13 119.5(5) . .
C13 C12 H12 120.2 . .
C8 C13 C12 120.0(4) . .
C8 C13 H13 120.0 . .
C12 C13 H13 120.0 . .
C7 C14 C15 124.8(3) . .
C7 C14 C21 121.2(3) . .
C15 C14 C21 114.0(3) . .
C16 C15 C14 122.9(4) . .
C16 C15 C20 117.4(4) . .
C20 C15 C14 119.7(4) . .
C15 C16 H16 119.1 . .
C17 C16 C15 121.7(5) . .
C17 C16 H16 119.1 . .
C16 C17 H17 119.4 . .
C16 C17 C18 121.2(5) . .
C18 C17 H17 119.4 . .
C17 C18 H18 120.3 . .
C17 C18 C19 119.3(4) . .
C19 C18 H18 120.3 . .
C18 C19 H19 120.5 . .
C20 C19 C18 118.9(5) . .
C20 C19 H19 120.5 . .
C15 C20 H20 119.3 . .
C19 C20 C15 121.4(4) . .
C19 C20 H20 119.3 . .
C22 C21 C14 120.4(3) . .
C22 C21 C26 116.7(3) . .
C26 C21 C14 122.7(3) . .
C21 C22 H22 118.5 . .
C23 C22 C21 123.0(3) . .
C23 C22 H22 118.5 . .
C22 C23 H23 120.0 . .
C22 C23 C24 120.1(3) . .
C24 C23 H23 120.0 . .
C23 C24 C27 123.6(3) . .
C25 C24 C23 117.4(3) . .
C25 C24 C27 119.0(3) . .
C24 C25 H25 119.1 . .
C26 C25 C24 121.7(3) . .
C26 C25 H25 119.1 . .
C21 C26 H26 119.4 . .
C25 C26 C21 121.1(3) . .
C25 C26 H26 119.4 . .
C24 C27 H27 116.2 . .
C28 C27 C24 127.6(4) . .
C28 C27 H27 116.2 . .
C27 C28 H28 118.1 . .
C27 C28 C29 123.9(4) . .
C29 C28 H28 118.1 . .
C30 C29 C28 121.7(4) . .
C30 C29 C32 117.0(4) . .
C32 C29 C28 121.3(4) . .
C29 C30 H30 119.1 . .
C29 C30 C31 121.8(4) . .
C31 C30 H30 119.1 . .
N1 C31 C30 122.0(5) . .
N1 C31 H31 119.0 . .
C30 C31 H31 119.0 . .
C33 C32 C29 120.0(4) . .
C37 C32 C29 123.1(4) . .
C37 C32 C33 116.9(4) . .
N1 C33 C32 118.6(4) . .
N1 C33 C34 120.3(4) . .
C34 C33 C32 121.1(5) . .
C33 C34 H34 120.3 . .
C35 C34 C33 119.4(5) . .
C35 C34 H34 120.3 . .
C34 C35 H35 119.5 . .
C34 C35 C36 121.1(5) . .
C36 C35 H35 119.5 . .
C35 C36 H36 119.9 . .
C37 C36 C35 120.2(6) . .
C37 C36 H36 119.9 . .
C32 C37 H37 119.4 . .
C36 C37 C32 121.2(5) . .
C36 C37 H37 119.4 . .
N1 C38 H38A 109.5 . .
N1 C38 H38B 109.5 . .
N1 C38 H38C 109.5 . .
H38A C38 H38B 109.5 . .
H38A C38 H38C 109.5 . .
H38B C38 H38C 109.5 . .
F1 P1 F2 87.2(5) . .
F1 P1 F3 92.4(8) . .
F1 P1 F4 153.3(10) . .
F1 P1 F5 86.2(5) . .
F3 P1 F2 73.1(5) . .
F4 P1 F2 79.1(5) . .
F4 P1 F3 105.2(8) . .
F4 P1 F5 79.6(6) . .
F5 P1 F2 116.1(8) . .
F5 P1 F3 170.6(7) . .
F6 P1 F1 108.6(8) . .
F6 P1 F2 158.3(8) . .
F6 P1 F3 91.1(8) . .
F6 P1 F4 91.3(7) . .
F6 P1 F5 80.6(9) . .

loop_
_geom_bond_atom_site_label_1
_geom_bond_atom_site_label_2
_geom_bond_distance
_geom_bond_site_symmetry_2
N1 C31 1.318(7) .
N1 C33 1.391(6) .
N1 C38 1.474(5) .
C1 H1 0.9300 .
C1 C2 1.384(6) .
C1 C6 1.395(5) .
C2 H2 0.9300 .
C2 C3 1.380(7) .
C3 H3 0.9300 .
C3 C4 1.371(8) .
C4 H4 0.9300 .
C4 C5 1.392(6) .
C5 H5 0.9300 .
C5 C6 1.396(5) .
C6 C7 1.495(5) .
C7 C8 1.502(5) .
C7 C14 1.348(5) .
C8 C9 1.375(6) .
C8 C13 1.380(6) .
C9 H9 0.9300 .
C9 C10 1.377(6) .
C10 H10 0.9300 .
C10 C11 1.368(8) .
C11 H11 0.9300 .
C11 C12 1.384(7) .
C12 H12 0.9300 .
C12 C13 1.390(6) .
C13 H13 0.9300 .
C14 C15 1.495(5) .
C14 C21 1.505(5) .
C15 C16 1.383(6) .
C15 C20 1.388(6) .
C16 H16 0.9300 .
C16 C17 1.345(6) .
C17 H17 0.9300 .
C17 C18 1.363(8) .
C18 H18 0.9300 .
C18 C19 1.397(8) .
C19 H19 0.9300 .
C19 C20 1.379(6) .
C20 H20 0.9300 .
C21 C22 1.381(5) .
C21 C26 1.400(5) .
C22 H22 0.9300 .
C22 C23 1.378(5) .
C23 H23 0.9300 .
C23 C24 1.397(5) .
C24 C25 1.396(5) .
C24 C27 1.461(5) .
C25 H25 0.9300 .
C25 C26 1.373(5) .
C26 H26 0.9300 .
C27 H27 0.9300 .
C27 C28 1.327(6) .
C28 H28 0.9300 .
C28 C29 1.464(5) .
C29 C30 1.367(6) .
C29 C32 1.428(6) .
C30 H30 0.9300 .
C30 C31 1.384(6) .
C31 H31 0.9300 .
C32 C33 1.424(6) .
C32 C37 1.409(7) .
C33 C34 1.400(7) .
C34 H34 0.9300 .
C34 C35 1.366(9) .
C35 H35 0.9300 .
C35 C36 1.388(9) .
C36 H36 0.9300 .
C36 C37 1.379(7) .
C37 H37 0.9300 .
C38 H38A 0.9600 .
C38 H38B 0.9600 .
C38 H38C 0.9600 .
P1 F1 1.406(6) .
P1 F2 1.628(6) .
P1 F3 1.530(9) .
P1 F4 1.460(7) .
P1 F5 1.479(7) .
P1 F6 1.396(7) .

loop_
_geom_torsion_atom_site_label_1
_geom_torsion_atom_site_label_2
_geom_torsion_atom_site_label_3
_geom_torsion_atom_site_label_4
_geom_torsion
_geom_torsion_site_symmetry_1
_geom_torsion_site_symmetry_2
_geom_torsion_site_symmetry_3
_geom_torsion_site_symmetry_4
N1 C33 C34 C35 177.5(4) . . . .
C1 C2 C3 C4 1.6(7) . . . .
C1 C6 C7 C8 149.4(4) . . . .
C1 C6 C7 C14 -32.5(6) . . . .
C2 C1 C6 C5 -1.6(6) . . . .
C2 C1 C6 C7 -177.0(4) . . . .
C2 C3 C4 C5 -1.9(7) . . . .
C3 C4 C5 C6 0.5(7) . . . .
C4 C5 C6 C1 1.3(6) . . . .
C4 C5 C6 C7 176.9(4) . . . .
C5 C6 C7 C8 -25.9(5) . . . .
C5 C6 C7 C14 152.2(4) . . . .
C6 C1 C2 C3 0.2(7) . . . .
C6 C7 C8 C9 -64.7(5) . . . .
C6 C7 C8 C13 112.2(4) . . . .
C6 C7 C14 C15 -4.5(6) . . . .
C6 C7 C14 C21 173.8(3) . . . .
C7 C8 C9 C10 178.4(4) . . . .
C7 C8 C13 C12 -175.8(4) . . . .
C7 C14 C15 C16 -57.9(6) . . . .
C7 C14 C15 C20 122.6(4) . . . .
C7 C14 C21 C22 133.8(4) . . . .
C7 C14 C21 C26 -51.9(5) . . . .
C8 C7 C14 C15 173.5(3) . . . .
C8 C7 C14 C21 -8.1(6) . . . .
C8 C9 C10 C11 -1.5(8) . . . .
C9 C8 C13 C12 1.1(6) . . . .
C9 C10 C11 C12 -1.0(8) . . . .
C10 C11 C12 C13 3.5(8) . . . .
C11 C12 C13 C8 -3.5(7) . . . .
C13 C8 C9 C10 1.4(7) . . . .
C14 C7 C8 C9 117.0(4) . . . .
C14 C7 C8 C13 -66.0(5) . . . .
C14 C15 C16 C17 179.8(4) . . . .
C14 C15 C20 C19 -178.9(4) . . . .
C14 C21 C22 C23 174.8(3) . . . .
C14 C21 C26 C25 -173.9(3) . . . .
C15 C14 C21 C22 -47.7(5) . . . .
C15 C14 C21 C26 126.6(4) . . . .
C15 C16 C17 C18 0.0(8) . . . .
C16 C15 C20 C19 1.6(6) . . . .
C16 C17 C18 C19 -0.2(9) . . . .
C17 C18 C19 C20 1.1(8) . . . .
C18 C19 C20 C15 -1.8(7) . . . .
C20 C15 C16 C17 -0.7(7) . . . .
C21 C14 C15 C16 123.7(4) . . . .
C21 C14 C15 C20 -55.8(5) . . . .
C21 C22 C23 C24 -1.8(6) . . . .
C22 C21 C26 C25 0.6(6) . . . .
C22 C23 C24 C25 2.6(6) . . . .
C22 C23 C24 C27 -177.0(4) . . . .
C23 C24 C25 C26 -1.9(6) . . . .
C23 C24 C27 C28 -2.0(7) . . . .
C24 C25 C26 C21 0.3(6) . . . .
C24 C27 C28 C29 175.3(4) . . . .
C25 C24 C27 C28 178.4(4) . . . .
C26 C21 C22 C23 0.2(6) . . . .
C27 C24 C25 C26 177.7(4) . . . .
C27 C28 C29 C30 -9.5(7) . . . .
C27 C28 C29 C32 170.9(4) . . . .
C28 C29 C30 C31 -178.5(4) . . . .
C28 C29 C32 C33 177.2(3) . . . .
C28 C29 C32 C37 -4.1(6) . . . .
C29 C30 C31 N1 0.9(8) . . . .
C29 C32 C33 N1 1.8(6) . . . .
C29 C32 C33 C34 -177.7(4) . . . .
C29 C32 C37 C36 178.2(4) . . . .
C30 C29 C32 C33 -2.4(6) . . . .
C30 C29 C32 C37 176.3(4) . . . .
C31 N1 C33 C32 0.1(6) . . . .
C31 N1 C33 C34 179.6(4) . . . .
C32 C29 C30 C31 1.1(7) . . . .
C32 C33 C34 C35 -3.0(7) . . . .
C33 N1 C31 C30 -1.5(8) . . . .
C33 C32 C37 C36 -3.1(6) . . . .
C33 C34 C35 C36 1.9(8) . . . .
C34 C35 C36 C37 -1.5(8) . . . .
C35 C36 C37 C32 2.1(7) . . . .
C37 C32 C33 N1 -177.0(4) . . . .
C37 C32 C33 C34 3.5(6) . . . .
C38 N1 C31 C30 178.7(5) . . . .
C38 N1 C33 C32 179.9(4) . . . .
C38 N1 C33 C34 -0.6(6) . . . .
